data_4321436
loop_
_publ_author_name
'N\'uria Duran'
'William Clegg'
'Lourdes Cucurull-S\'anchez'
'Robert A. Coxall'
'Hermas R. Jim\'enez'
'Jos\'e-Mar\'ia Moratal'
'Francesc Lloret'
'Pilar Gonz\'alez-Duarte'

_publ_section_title
;
 Unprecedented Stabilization of Cobalt(II) in a Tetrahedral S2O2
 Environment: The Use of a Redox-Noninnocent Ligand
;
_journal_name_full 'Inorganic Chemistry'
_journal_page_first 4821
_journal_page_last 4832
_journal_paper_doi 10.1021/ic000223q
_journal_volume 39
_journal_year 2000
_chemical_formula_sum 'C44 H60 Co N2 O4 S2'
_chemical_formula_weight 803.99
_chemical_name_systematic
;
 ?
;
_space_group_IT_number 14
_symmetry_cell_setting monoclinic
_symmetry_space_group_name_Hall '-P 2yn'
_symmetry_space_group_name_H-M 'P 1 21/n 1'
_atom_sites_solution_hydrogens geom
_atom_sites_solution_primary direct
_atom_sites_solution_secondary difmap
_audit_creation_method SHELXL
_cell_angle_alpha 90.00
_cell_angle_beta 112.826(2)
_cell_angle_gamma 90.00
_cell_formula_units_Z 4
_cell_length_a 14.2439(10)
_cell_length_b 18.7125(13)
_cell_length_c 17.1556(11)
_cell_measurement_reflns_used 13130
_cell_measurement_temperature 160(2)
_cell_measurement_theta_max 28.22
_cell_measurement_theta_min 2.17
_cell_volume 4214.5(5)
_computing_cell_refinement 'local programs'
_computing_data_collection 'Siemens SMART'
_computing_data_reduction 'Siemens SAINT'
_computing_molecular_graphics 'Siemens SHELXTL'
_computing_publication_material 'SHELXTL and local programs'
_computing_structure_refinement 'Siemens SHELXTL'
_computing_structure_solution 'Siemens SHELXTL'
_diffrn_ambient_temperature 160(2)
_diffrn_measurement_device 'Siemens SMART CCD diffractometer'
_diffrn_measurement_method '\w rotation with narrow frames'
_diffrn_radiation_monochromator graphite
_diffrn_radiation_source 'fine-focus sealed tube'
_diffrn_radiation_type MoK\a
_diffrn_radiation_wavelength 0.71073
_diffrn_reflns_av_R_equivalents 0.0451
_diffrn_reflns_av_sigmaI/netI 0.0399
_diffrn_reflns_limit_h_max 17
_diffrn_reflns_limit_h_min -18
_diffrn_reflns_limit_k_max 25
_diffrn_reflns_limit_k_min -13
_diffrn_reflns_limit_l_max 22
_diffrn_reflns_limit_l_min -23
_diffrn_reflns_number 26049
_diffrn_reflns_theta_max 28.61
_diffrn_reflns_theta_min 1.59
_diffrn_standards_number 0
_exptl_absorpt_coefficient_mu 0.549
_exptl_absorpt_correction_T_max 0.786
_exptl_absorpt_correction_T_min 0.616
_exptl_absorpt_correction_type empirical
_exptl_crystal_colour blue
_exptl_crystal_density_diffrn 1.267
_exptl_crystal_description block
_exptl_crystal_F_000 1716
_exptl_crystal_size_max 0.60
_exptl_crystal_size_mid 0.60
_exptl_crystal_size_min 0.60
_refine_diff_density_max 1.712
_refine_diff_density_min -0.783
_refine_diff_density_rms 0.096
_refine_ls_extinction_coef 0.0014(4)
_refine_ls_extinction_expression Fc^*^=kFc[1+0.001xFc^2^\l^3^/sin(2\q)]^-1/4^
_refine_ls_extinction_method SHELXL
_refine_ls_goodness_of_fit_all 1.138
_refine_ls_goodness_of_fit_obs 1.186
_refine_ls_matrix_type full
_refine_ls_number_parameters 534
_refine_ls_number_reflns 9734
_refine_ls_number_restraints 268
_refine_ls_restrained_S_all 1.165
_refine_ls_restrained_S_obs 1.211
_refine_ls_R_factor_all 0.1132
_refine_ls_R_factor_obs 0.0937
_refine_ls_shift/esd_max 0.005
_refine_ls_shift/esd_mean 0.000
_refine_ls_structure_factor_coef Fsqd
_refine_ls_weighting_details 'w=1/[\s^2^(Fo^2^)+(0.0801P)^2^+15.1089P] where P=(Fo^2^+2Fc^2^)/3'
_refine_ls_weighting_scheme calc
_refine_ls_wR_factor_all 0.2468
_refine_ls_wR_factor_obs 0.2288
_reflns_number_observed 7823
_reflns_number_total 9743
_reflns_observed_criterion >2sigma(I)
_cod_data_source_file ic000223q_6.cif
_cod_data_source_block compound9
_cod_depositor_comments
;
The following automatic conversions were performed:

'_refine_ls_weighting_scheme' value 'calc
w=1/[\s^2^(Fo^2^)+(0.0801P)^2^+15.1089P] where P=(Fo^2^+2Fc^2^)/3'
was changed to 'calc'. New tag '_refine_ls_weighting_details' was
created. The value of the new tag was set to
'w=1/[\s^2^(Fo^2^)+(0.0801P)^2^+15.1089P] where P=(Fo^2^+2Fc^2^)/3'.

Automatic conversion script
Id: cif_fix_values 3143 2015-03-26 13:38:13Z robertas 
;
_cod_database_code 4321436

loop_
_symmetry_equiv_pos_as_xyz
'x, y, z'
'-x+1/2, y+1/2, -z+1/2'
'-x, -y, -z'
'x-1/2, -y-1/2, z-1/2'

loop_
_atom_site_aniso_label
_atom_site_aniso_U_11
_atom_site_aniso_U_22
_atom_site_aniso_U_33
_atom_site_aniso_U_23
_atom_site_aniso_U_13
_atom_site_aniso_U_12
Co 0.0287(3) 0.0387(4) 0.0289(3) -0.0031(3) 0.0061(2) 0.0027(3)
S1 0.0457(7) 0.0475(7) 0.0514(8) -0.0064(6) 0.0177(6) -0.0037(6)
O1 0.060(3) 0.045(2) 0.065(3) -0.001(2) 0.015(2) -0.004(2)
O2 0.089(4) 0.054(3) 0.091(4) 0.000(2) 0.051(3) -0.004(2)
C1 0.064(3) 0.024(2) 0.020(2) -0.016(2) -0.016(2) 0.030(2)
C2 0.031(2) 0.054(3) 0.036(2) 0.002(2) 0.010(2) 0.012(2)
C3 0.039(3) 0.060(3) 0.028(2) -0.004(2) 0.009(2) 0.016(2)
C4 0.045(3) 0.066(4) 0.047(3) 0.009(3) 0.011(2) 0.023(3)
C5 0.047(3) 0.087(5) 0.053(3) 0.013(3) 0.008(3) 0.031(3)
C6 0.040(3) 0.115(6) 0.051(3) 0.004(4) 0.009(3) 0.031(4)
C7 0.041(3) 0.118(6) 0.040(3) 0.003(3) 0.018(2) 0.013(3)
C8 0.040(3) 0.084(4) 0.032(2) 0.001(3) 0.011(2) 0.014(3)
C9 0.031(2) 0.047(3) 0.034(2) 0.002(2) 0.008(2) 0.006(2)
C10 0.043(3) 0.066(4) 0.039(3) 0.006(2) 0.012(2) 0.021(3)
C11 0.045(3) 0.087(5) 0.039(3) 0.013(3) 0.005(2) 0.020(3)
C12 0.036(3) 0.088(5) 0.032(3) -0.003(3) 0.002(2) -0.004(3)
C13 0.036(3) 0.058(3) 0.049(3) -0.013(3) 0.011(2) -0.005(2)
C14 0.036(2) 0.047(3) 0.042(3) -0.002(2) 0.007(2) 0.005(2)
S2 0.0317(6) 0.0947(12) 0.0324(6) -0.0039(7) 0.0031(5) 0.0237(7)
O3 0.0271(15) 0.049(2) 0.031(2) 0.0000(14) 0.0084(12) 0.0054(13)
O4 0.033(2) 0.059(2) 0.033(2) 0.003(2) 0.0042(14) 0.010(2)
C15 0.028(2) 0.038(2) 0.029(2) 0.003(2) 0.006(2) 0.007(2)
C16 0.027(2) 0.054(3) 0.031(2) -0.002(2) 0.009(2) 0.007(2)
C17 0.032(2) 0.052(3) 0.028(2) 0.004(2) 0.006(2) 0.011(2)
C18 0.041(3) 0.060(3) 0.034(2) 0.003(2) 0.014(2) 0.016(2)
C19 0.065(4) 0.075(4) 0.036(3) 0.007(3) 0.021(3) 0.030(3)
C20 0.070(4) 0.059(4) 0.043(3) -0.001(3) 0.010(3) 0.025(3)
C21 0.064(4) 0.048(3) 0.086(5) 0.000(3) 0.022(4) 0.011(3)
C22 0.049(3) 0.052(3) 0.074(4) 0.008(3) 0.028(3) 0.015(3)
C23 0.032(2) 0.055(3) 0.061(3) -0.008(3) 0.021(2) 0.000(2)
C24 0.050(3) 0.047(3) 0.080(4) 0.005(3) 0.035(3) 0.005(3)
C25 0.074(5) 0.062(4) 0.123(7) 0.020(4) 0.071(5) 0.012(4)
C26 0.101(7) 0.080(6) 0.189(12) -0.004(7) 0.094(8) -0.037(5)
C27 0.119(9) 0.129(10) 0.148(11) -0.016(8) 0.052(8) -0.079(8)
C28 0.069(5) 0.103(7) 0.094(6) -0.021(5) 0.022(4) -0.041(5)
N1 0.065(3) 0.078(4) 0.029(2) -0.001(2) 0.001(2) -0.034(3)
C29 0.056(4) 0.093(5) 0.031(3) 0.001(3) 0.004(2) -0.028(3)
C30 0.138(8) 0.124(8) 0.043(4) 0.012(4) 0.023(5) -0.048(7)
C31 0.053(4) 0.153(9) 0.055(4) -0.008(5) 0.003(3) -0.051(5)
C32 0.042(4) 0.226(14) 0.085(6) -0.016(8) -0.001(4) -0.013(6)
C33 0.093(5) 0.082(5) 0.040(3) -0.006(3) 0.012(3) -0.039(4)
C34 0.088(6) 0.106(7) 0.062(5) -0.001(4) 0.017(4) -0.014(5)
C35 0.063(4) 0.076(4) 0.050(3) -0.005(3) 0.012(3) -0.029(3)
C36 0.112(7) 0.090(6) 0.051(4) 0.006(4) 0.018(4) -0.032(5)
N2 0.044(2) 0.059(3) 0.050(3) 0.013(2) 0.003(2) -0.006(2)
C37 0.083(5) 0.113(7) 0.084(5) 0.002(5) 0.028(4) 0.029(5)
C38 0.150(10) 0.176(12) 0.164(11) 0.050(9) 0.123(10) 0.037(9)
C39 0.075(7) 0.179(18) 0.088(11) 0.058(11) -0.025(7) -0.033(12)
C40 0.086(12) 0.047(7) 0.079(9) 0.016(7) -0.026(8) 0.001(7)
C41 0.070(7) 0.041(5) 0.119(10) 0.028(5) 0.051(6) 0.020(5)
C42 0.077(8) 0.048(7) 0.137(12) -0.040(8) 0.059(7) -0.020(6)
C43 0.057(6) 0.040(5) 0.056(6) -0.003(4) 0.002(4) -0.010(5)
C44 0.068(8) 0.074(9) 0.088(10) 0.029(8) 0.034(7) 0.005(7)
C39X 0.076(8) 0.042(6) 0.049(6) 0.011(5) 0.022(5) 0.025(6)
C40X 0.103(16) 0.266(35) 0.088(16) -0.029(18) -0.015(12) -0.069(23)
C41X 0.110(13) 0.112(13) 0.075(9) -0.029(10) -0.003(7) 0.022(11)
C42X 0.226(29) 0.162(24) 0.094(13) -0.004(15) 0.065(17) 0.106(22)
C43X 0.094(11) 0.058(7) 0.125(15) 0.040(8) -0.011(10) -0.004(7)
C44X 0.052(7) 0.043(6) 0.048(6) 0.004(5) 0.004(5) -0.004(5)

loop_
_atom_site_label
_atom_site_type_symbol
_atom_site_fract_x
_atom_site_fract_y
_atom_site_fract_z
_atom_site_U_iso_or_equiv
_atom_site_thermal_displace_type
_atom_site_occupancy
_atom_site_calc_flag
_atom_site_refinement_flags
_atom_site_disorder_group
Co Co 0.21840(5) 0.40935(3) 0.68229(4) 0.0336(2) Uani 1 d . .
S1 S 0.21942(11) 0.33528(8) 0.57684(9) 0.0485(3) Uani 1 d . .
O1 O 0.2864(3) 0.4804(2) 0.6385(3) 0.0596(11) Uani 1 d . .
O2 O 0.3188(4) 0.5206(3) 0.5325(3) 0.0731(13) Uani 1 d . .
C1 C 0.2864(4) 0.4668(2) 0.5756(3) 0.0460(15) Uani 1 d . .
C2 C 0.2962(4) 0.3910(3) 0.5387(3) 0.0413(11) Uani 1 d . .
C3 C 0.4090(4) 0.3700(3) 0.5745(3) 0.0433(12) Uani 1 d . .
C4 C 0.4500(4) 0.3200(4) 0.6387(4) 0.0547(15) Uani 1 d . .
H4 H 0.4072(4) 0.2963(4) 0.6614(4) 0.066 Uiso 1 calc R .
C5 C 0.5537(5) 0.3045(4) 0.6699(4) 0.066(2) Uani 1 d . .
H5 H 0.5812(5) 0.2697(4) 0.7131(4) 0.079 Uiso 1 calc R .
C6 C 0.6162(5) 0.3391(5) 0.6388(4) 0.071(2) Uani 1 d . .
H6 H 0.6872(5) 0.3291(5) 0.6614(4) 0.086 Uiso 1 calc R .
C7 C 0.5764(5) 0.3889(5) 0.5744(4) 0.066(2) Uani 1 d . .
H7 H 0.6195(5) 0.4123(5) 0.5519(4) 0.079 Uiso 1 calc R .
C8 C 0.4729(4) 0.4039(4) 0.5431(3) 0.0529(15) Uani 1 d . .
H8 H 0.4456(4) 0.4383(4) 0.4992(3) 0.063 Uiso 1 calc R .
C9 C 0.2511(4) 0.3851(3) 0.4419(3) 0.0389(10) Uani 1 d . .
C10 C 0.1793(4) 0.4330(3) 0.3905(3) 0.0505(14) Uani 1 d . .
H10 H 0.1587(4) 0.4721(3) 0.4155(3) 0.061 Uiso 1 calc R .
C11 C 0.1372(5) 0.4247(4) 0.3033(4) 0.061(2) Uani 1 d . .
H11 H 0.0879(5) 0.4580(4) 0.2693(4) 0.073 Uiso 1 calc R .
C12 C 0.1661(4) 0.3688(4) 0.2659(3) 0.055(2) Uani 1 d . .
H12 H 0.1384(4) 0.3638(4) 0.2061(3) 0.066 Uiso 1 calc R .
C13 C 0.2357(4) 0.3200(3) 0.3160(4) 0.0494(13) Uani 1 d . .
H13 H 0.2553(4) 0.2807(3) 0.2907(4) 0.059 Uiso 1 calc R .
C14 C 0.2773(4) 0.3280(3) 0.4032(3) 0.0442(12) Uani 1 d . .
H14 H 0.3247(4) 0.2936(3) 0.4369(3) 0.053 Uiso 1 calc R .
S2 S 0.08765(10) 0.45018(10) 0.71215(8) 0.0558(4) Uani 1 d . .
O3 O 0.2965(2) 0.3959(2) 0.8051(2) 0.0365(7) Uani 1 d . .
O4 O 0.3152(3) 0.4297(2) 0.9342(2) 0.0443(8) Uani 1 d . .
C15 C 0.2627(3) 0.4207(2) 0.8591(3) 0.0334(9) Uani 1 d . .
C16 C 0.1449(3) 0.4343(3) 0.8278(3) 0.0380(10) Uani 1 d . .
C17 C 0.1264(4) 0.5032(3) 0.8681(3) 0.0393(11) Uani 1 d . .
C18 C 0.0529(4) 0.5085(3) 0.9027(3) 0.0453(12) Uani 1 d . .
H18 H 0.0146(4) 0.4674(3) 0.9044(3) 0.054 Uiso 1 calc R .
C19 C 0.0345(5) 0.5728(4) 0.9347(4) 0.058(2) Uani 1 d . .
H19 H -0.0163(5) 0.5752(4) 0.9577(4) 0.070 Uiso 1 calc R .
C20 C 0.0885(5) 0.6323(4) 0.9334(4) 0.061(2) Uani 1 d . .
H20 H 0.0769(5) 0.6759(4) 0.9565(4) 0.073 Uiso 1 calc R .
C21 C 0.1604(5) 0.6286(4) 0.8982(5) 0.068(2) Uani 1 d . .
H21 H 0.1977(5) 0.6702(4) 0.8960(5) 0.081 Uiso 1 calc R .
C22 C 0.1787(5) 0.5644(3) 0.8659(4) 0.0571(15) Uani 1 d . .
H22 H 0.2285(5) 0.5627(3) 0.8418(4) 0.069 Uiso 1 calc R .
C23 C 0.1011(4) 0.3691(3) 0.8544(4) 0.0481(13) Uani 1 d . .
C24 C 0.1364(5) 0.3503(3) 0.9399(5) 0.0560(15) Uani 1 d . .
H24 H 0.1876(5) 0.3783(3) 0.9808(5) 0.067 Uiso 1 calc R .
C25 C 0.0971(6) 0.2906(4) 0.9655(6) 0.076(2) Uani 1 d . .
H25 H 0.1217(6) 0.2774(4) 1.0235(6) 0.092 Uiso 1 calc R .
C26 C 0.0207(8) 0.2505(5) 0.9043(9) 0.112(4) Uani 1 d . .
H26 H -0.0074(8) 0.2101(5) 0.9208(9) 0.134 Uiso 1 calc R .
C27 C -0.0123(9) 0.2688(7) 0.8241(9) 0.132(5) Uani 1 d . .
H27 H -0.0639(9) 0.2409(7) 0.7833(9) 0.159 Uiso 1 calc R .
C28 C 0.0261(6) 0.3272(5) 0.7978(6) 0.091(3) Uani 1 d . .
H28 H 0.0004(6) 0.3388(5) 0.7394(6) 0.110 Uiso 1 calc R .
N1 N 0.5870(4) 0.4980(3) 0.8300(3) 0.0625(15) Uani 1 d . .
C29 C 0.5408(5) 0.4979(4) 0.7341(3) 0.064(2) Uani 1 d . .
H29A H 0.5682(5) 0.4565(4) 0.7139(3) 0.077 Uiso 1 calc R .
H29B H 0.4663(5) 0.4910(4) 0.7151(3) 0.077 Uiso 1 calc R .
C30 C 0.5594(8) 0.5646(6) 0.6926(5) 0.106(3) Uani 1 d . .
H30A H 0.5268(8) 0.5596(6) 0.6310(5) 0.127 Uiso 1 calc R .
H30B H 0.6329(8) 0.5714(6) 0.7093(5) 0.127 Uiso 1 calc R .
H30C H 0.5307(8) 0.6060(6) 0.7106(5) 0.127 Uiso 1 calc R .
C31 C 0.6993(6) 0.5060(6) 0.8653(5) 0.092(3) Uani 1 d . .
H31A H 0.7241(6) 0.5073(6) 0.9278(5) 0.111 Uiso 1 calc R .
H31B H 0.7165(6) 0.5524(6) 0.8465(5) 0.111 Uiso 1 calc R .
C32 C 0.7547(6) 0.4480(8) 0.8407(6) 0.125(4) Uani 1 d . .
H32A H 0.8281(6) 0.4572(8) 0.8664(6) 0.150 Uiso 1 calc R .
H32B H 0.7323(6) 0.4470(8) 0.7790(6) 0.150 Uiso 1 calc R .
H32C H 0.7399(6) 0.4019(8) 0.8604(6) 0.150 Uiso 1 calc R .
C33 C 0.5464(6) 0.5608(4) 0.8650(4) 0.076(2) Uani 1 d . .
H33A H 0.5647(6) 0.6059(4) 0.8440(4) 0.091 Uiso 1 calc R .
H33B H 0.5810(6) 0.5609(4) 0.9274(4) 0.091 Uiso 1 calc R .
C34 C 0.4304(7) 0.5598(5) 0.8411(5) 0.089(3) Uani 1 d . .
H34A H 0.4107(7) 0.6016(5) 0.8658(5) 0.107 Uiso 1 calc R .
H34B H 0.4116(7) 0.5161(5) 0.8630(5) 0.107 Uiso 1 calc R .
H34C H 0.3952(7) 0.5612(5) 0.7794(5) 0.107 Uiso 1 calc R .
C35 C 0.5515(5) 0.4297(4) 0.8558(4) 0.066(2) Uani 1 d . .
H35A H 0.5793(5) 0.3891(4) 0.8344(4) 0.079 Uiso 1 calc R .
H35B H 0.4764(5) 0.4276(4) 0.8277(4) 0.079 Uiso 1 calc R .
C36 C 0.5813(7) 0.4200(5) 0.9499(5) 0.089(3) Uani 1 d . .
H36A H 0.5549(7) 0.3742(5) 0.9604(5) 0.107 Uiso 1 calc R .
H36B H 0.5525(7) 0.4590(5) 0.9717(5) 0.107 Uiso 1 calc R .
H36C H 0.6557(7) 0.4205(5) 0.9784(5) 0.107 Uiso 1 calc R .
N2 N 0.3815(3) 0.1818(3) 0.9274(3) 0.0553(12) Uani 1 d DU .
C37 C 0.4561(7) 0.1715(5) 0.8893(6) 0.095(2) Uani 1 d DU .
H37A H 0.4347(7) 0.1292(5) 0.8519(6) 0.114 Uiso 1 calc R .
H37B H 0.5219(7) 0.1594(5) 0.9354(6) 0.114 Uiso 1 calc R .
C38 C 0.4755(10) 0.2304(7) 0.8397(8) 0.144(5) Uani 1 d DU .
H38A H 0.5272(10) 0.2153(7) 0.8185(8) 0.173 Uiso 1 calc R .
H38B H 0.4999(10) 0.2725(7) 0.8758(8) 0.173 Uiso 1 calc R .
H38C H 0.4123(10) 0.2422(7) 0.7919(8) 0.173 Uiso 1 calc R .
C39 C 0.2727(10) 0.1733(12) 0.8642(9) 0.131(7) Uani 0.522(8) d PDU 1
H39A H 0.2600(10) 0.1216(12) 0.8526(9) 0.157 Uiso 0.522(8) calc PR 1
H39B H 0.2272(10) 0.1895(12) 0.8921(9) 0.157 Uiso 0.522(8) calc PR 1
C40 C 0.2412(14) 0.2095(8) 0.7836(10) 0.088(6) Uani 0.522(8) d PDU 1
H40A H 0.1694(14) 0.1989(8) 0.7500(10) 0.106 Uiso 0.522(8) calc PR 1
H40B H 0.2829(14) 0.1930(8) 0.7533(10) 0.106 Uiso 0.522(8) calc PR 1
H40C H 0.2500(14) 0.2612(8) 0.7930(10) 0.106 Uiso 0.522(8) calc PR 1
C41 C 0.3954(10) 0.2577(5) 0.9672(9) 0.072(3) Uani 0.522(8) d PDU 1
H41A H 0.3956(10) 0.2934(5) 0.9247(9) 0.087 Uiso 0.522(8) calc PR 1
H41B H 0.3371(10) 0.2685(5) 0.9831(9) 0.087 Uiso 0.522(8) calc PR 1
C42 C 0.4961(10) 0.2643(7) 1.0468(10) 0.082(4) Uani 0.522(8) d PDU 1
H42A H 0.5020(10) 0.3127(7) 1.0700(10) 0.098 Uiso 0.522(8) calc PR 1
H42B H 0.5541(10) 0.2546(7) 1.0312(10) 0.098 Uiso 0.522(8) calc PR 1
H42C H 0.4957(10) 0.2297(7) 1.0896(10) 0.098 Uiso 0.522(8) calc PR 1
C43 C 0.3847(9) 0.1318(5) 0.9987(7) 0.057(3) Uani 0.522(8) d PDU 1
H43A H 0.3679(9) 0.0833(5) 0.9741(7) 0.069 Uiso 0.522(8) calc PR 1
H43B H 0.4562(9) 0.1302(5) 1.0399(7) 0.069 Uiso 0.522(8) calc PR 1
C44 C 0.3197(11) 0.1452(9) 1.0475(10) 0.075(4) Uani 0.522(8) d PDU 1
H44A H 0.3319(11) 0.1078(9) 1.0904(10) 0.091 Uiso 0.522(8) calc PR 1
H44B H 0.2478(11) 0.1447(9) 1.0091(10) 0.091 Uiso 0.522(8) calc PR 1
H44C H 0.3368(11) 0.1919(9) 1.0754(10) 0.091 Uiso 0.522(8) calc PR 1
C39X C 0.2896(10) 0.2185(6) 0.8699(7) 0.056(3) Uani 0.478(8) d PDU 2
H39C H 0.3102(10) 0.2605(6) 0.8453(7) 0.067 Uiso 0.478(8) calc PR 2
H39D H 0.2506(10) 0.2361(6) 0.9028(7) 0.067 Uiso 0.478(8) calc PR 2
C40X C 0.2204(19) 0.1711(18) 0.7982(15) 0.168(13) Uani 0.478(8) d PDU 2
H40D H 0.1607(19) 0.1987(18) 0.7623(15) 0.202 Uiso 0.478(8) calc PR 2
H40E H 0.1981(19) 0.1300(18) 0.8220(15) 0.202 Uiso 0.478(8) calc PR 2
H40F H 0.2578(19) 0.1544(18) 0.7643(15) 0.202 Uiso 0.478(8) calc PR 2
C41X C 0.4331(13) 0.2143(11) 1.0096(9) 0.111(6) Uani 0.478(8) d PDU 2
H41C H 0.4457(13) 0.2652(11) 1.0011(9) 0.133 Uiso 0.478(8) calc PR 2
H41D H 0.5002(13) 0.1909(11) 1.0374(9) 0.133 Uiso 0.478(8) calc PR 2
C42X C 0.3791(23) 0.2108(15) 1.0679(13) 0.160(12) Uani 0.478(8) d PDU 2
H42D H 0.4204(23) 0.2341(15) 1.1214(13) 0.192 Uiso 0.478(8) calc PR 2
H42E H 0.3679(23) 0.1607(15) 1.0786(13) 0.192 Uiso 0.478(8) calc PR 2
H42F H 0.3134(23) 0.2352(15) 1.0423(13) 0.192 Uiso 0.478(8) calc PR 2
C43X C 0.3533(12) 0.1029(7) 0.9331(13) 0.109(7) Uani 0.478(8) d PDU 2
H43C H 0.3030(12) 0.1008(7) 0.9599(13) 0.130 Uiso 0.478(8) calc PR 2
H43D H 0.3200(12) 0.0836(7) 0.8751(13) 0.130 Uiso 0.478(8) calc PR 2
C44X C 0.4438(9) 0.0547(6) 0.9832(8) 0.052(3) Uani 0.478(8) d PDU 2
H44D H 0.4196(9) 0.0058(6) 0.9838(8) 0.063 Uiso 0.478(8) calc PR 2
H44E H 0.4762(9) 0.0724(6) 1.0413(8) 0.063 Uiso 0.478(8) calc PR 2
H44F H 0.4933(9) 0.0552(6) 0.9564(8) 0.063 Uiso 0.478(8) calc PR 2

loop_
_atom_type_symbol
_atom_type_description
_atom_type_scat_dispersion_real
_atom_type_scat_dispersion_imag
_atom_type_scat_source
C C 0.0033 0.0016 'International Tables Vol C Tables 4.2.6.8 and 6.1.1.4'
H H 0.0000 0.0000 'International Tables Vol C Tables 4.2.6.8 and 6.1.1.4'
N N 0.0061 0.0033 'International Tables Vol C Tables 4.2.6.8 and 6.1.1.4'
O O 0.0106 0.0060 'International Tables Vol C Tables 4.2.6.8 and 6.1.1.4'
S S 0.1246 0.1234 'International Tables Vol C Tables 4.2.6.8 and 6.1.1.4'
Co Co 0.3494 0.9721 'International Tables Vol C Tables 4.2.6.8 and 6.1.1.4'

loop_
_geom_angle_atom_site_label_1
_geom_angle_atom_site_label_2
_geom_angle_atom_site_label_3
_geom_angle
_geom_angle_site_symmetry_1
_geom_angle_site_symmetry_3
_geom_angle_publ_flag
O1 Co O3 109.7(2) . . ?
O1 Co S2 115.69(14) . . ?
O3 Co S2 88.53(10) . . ?
O1 Co S1 87.24(14) . . ?
O3 Co S1 126.29(11) . . ?
S2 Co S1 130.33(6) . . ?
C2 S1 Co 97.3(2) . . ?
C1 O1 Co 113.9(4) . . ?
O1 C1 O2 117.7(5) . . ?
O1 C1 C2 128.9(5) . . ?
O2 C1 C2 109.1(4) . . ?
C3 C2 C9 110.4(4) . . ?
C3 C2 C1 108.2(4) . . ?
C9 C2 C1 115.7(4) . . ?
C3 C2 S1 113.2(4) . . ?
C9 C2 S1 107.0(4) . . ?
C1 C2 S1 102.3(4) . . ?
C8 C3 C4 118.8(5) . . ?
C8 C3 C2 118.3(5) . . ?
C4 C3 C2 122.9(5) . . ?
C3 C4 C5 120.1(6) . . ?
C6 C5 C4 120.4(6) . . ?
C5 C6 C7 120.2(6) . . ?
C6 C7 C8 119.3(6) . . ?
C3 C8 C7 121.2(6) . . ?
C14 C9 C10 117.6(5) . . ?
C14 C9 C2 119.9(4) . . ?
C10 C9 C2 122.5(5) . . ?
C9 C10 C11 121.2(5) . . ?
C12 C11 C10 120.4(5) . . ?
C11 C12 C13 119.3(5) . . ?
C12 C13 C14 120.3(5) . . ?
C9 C14 C13 121.2(5) . . ?
C16 S2 Co 97.50(15) . . ?
C15 O3 Co 120.5(3) . . ?
O4 C15 O3 124.2(4) . . ?
O4 C15 C16 118.1(4) . . ?
O3 C15 C16 117.5(4) . . ?
C23 C16 C17 112.2(4) . . ?
C23 C16 C15 106.1(4) . . ?
C17 C16 C15 109.3(4) . . ?
C23 C16 S2 112.9(4) . . ?
C17 C16 S2 105.5(3) . . ?
C15 C16 S2 111.0(3) . . ?
C22 C17 C18 117.2(5) . . ?
C22 C17 C16 119.9(5) . . ?
C18 C17 C16 122.8(5) . . ?
C19 C18 C17 121.2(6) . . ?
C20 C19 C18 120.6(6) . . ?
C19 C20 C21 119.2(6) . . ?
C20 C21 C22 120.3(7) . . ?
C17 C22 C21 121.5(6) . . ?
C28 C23 C24 117.4(7) . . ?
C28 C23 C16 122.9(6) . . ?
C24 C23 C16 119.7(5) . . ?
C25 C24 C23 120.5(7) . . ?
C24 C25 C26 118.9(9) . . ?
C27 C26 C25 120.2(8) . . ?
C26 C27 C28 121.6(10) . . ?
C27 C28 C23 121.4(10) . . ?
C31 N1 C35 113.5(6) . . ?
C31 N1 C29 112.9(5) . . ?
C35 N1 C29 105.3(5) . . ?
C31 N1 C33 105.9(6) . . ?
C35 N1 C33 108.4(5) . . ?
C29 N1 C33 110.8(6) . . ?
C30 C29 N1 115.4(6) . . ?
N1 C31 C32 114.5(7) . . ?
N1 C33 C34 114.6(6) . . ?
N1 C35 C36 115.4(5) . . ?
C41X N2 C37 108.0(9) . . ?
C41X N2 C39X 116.2(9) . . ?
C37 N2 C39X 112.0(7) . . ?
C37 N2 C39 112.7(9) . . ?
C37 N2 C43 118.5(6) . . ?
C39 N2 C43 102.3(8) . . ?
C41X N2 C43X 112.7(10) . . ?
C37 N2 C43X 98.9(9) . . ?
C39X N2 C43X 107.7(8) . . ?
C37 N2 C41 109.0(7) . . ?
C39 N2 C41 109.3(10) . . ?
C43 N2 C41 104.4(7) . . ?
N2 C37 C38 119.3(7) . . ?
C40 C39 N2 119.1(13) . . ?
C42 C41 N2 112.0(8) . . ?
C44 C43 N2 121.0(9) . . ?
N2 C39X C40X 113.5(14) . . ?
N2 C41X C42X 116.1(16) . . ?
C44X C43X N2 114.5(10) . . ?

loop_
_geom_bond_atom_site_label_1
_geom_bond_atom_site_label_2
_geom_bond_distance
_geom_bond_site_symmetry_2
_geom_bond_publ_flag
Co O1 1.958(4) . ?
Co O3 1.980(3) . ?
Co S2 2.2483(15) . ?
Co S1 2.283(2) . ?
S1 C2 1.807(6) . ?
O1 C1 1.108(6) . ?
O2 C1 1.428(8) . ?
C1 C2 1.581(6) . ?
C2 C3 1.533(7) . ?
C2 C9 1.534(7) . ?
C3 C8 1.380(8) . ?
C3 C4 1.390(8) . ?
C4 C5 1.393(8) . ?
C5 C6 1.365(10) . ?
C6 C7 1.387(10) . ?
C7 C8 1.388(8) . ?
C9 C14 1.385(7) . ?
C9 C10 1.387(7) . ?
C10 C11 1.388(8) . ?
C11 C12 1.371(9) . ?
C12 C13 1.376(8) . ?
C13 C14 1.387(7) . ?
S2 C16 1.854(5) . ?
O3 C15 1.285(6) . ?
O4 C15 1.225(5) . ?
C15 C16 1.573(6) . ?
C16 C23 1.517(8) . ?
C16 C17 1.533(7) . ?
C17 C22 1.375(8) . ?
C17 C18 1.393(7) . ?
C18 C19 1.389(8) . ?
C19 C20 1.358(10) . ?
C20 C21 1.378(10) . ?
C21 C22 1.390(9) . ?
C23 C28 1.377(9) . ?
C23 C24 1.399(9) . ?
C24 C25 1.394(9) . ?
C25 C26 1.401(14) . ?
C26 C27 1.32(2) . ?
C27 C28 1.374(13) . ?
N1 C31 1.482(9) . ?
N1 C35 1.503(8) . ?
N1 C29 1.517(7) . ?
N1 C33 1.531(10) . ?
C29 C30 1.510(10) . ?
C31 C32 1.495(14) . ?
C33 C34 1.541(12) . ?
C35 C36 1.512(9) . ?
N2 C41X 1.447(12) . ?
N2 C37 1.461(9) . ?
N2 C39X 1.468(10) . ?
N2 C39 1.517(12) . ?
N2 C43 1.526(10) . ?
N2 C43X 1.543(12) . ?
N2 C41 1.555(11) . ?
C37 C38 1.482(12) . ?
C39 C40 1.45(2) . ?
C41 C42 1.55(2) . ?
C43 C44 1.491(14) . ?
C39X C40X 1.53(2) . ?
C41X C42X 1.48(2) . ?
C43X C44X 1.53(2) . ?
